data_4132951
loop_
_publ_author_name
'Rao, Koya Prabhakara'
'Higuchi, Masakazu'
'Suryachandram, Jettiboina'
'Kitagawa, Susumu'

_publ_section_title
;
 Temperature-Stable Compelled Composite Superhydrophobic Porous
 Coordination Polymers Achieved via an Unattainable de Novo Synthetic
 Method.
;
_journal_issue 42
_journal_name_full 'Journal of the American Chemical Society'
_journal_page_first 13786
_journal_page_last 13792
_journal_paper_doi 10.1021/jacs.8b07577
_journal_volume 140
_journal_year 2018
_chemical_formula_sum 'C71 H79 Co2 N5 O23 Zn2'
_chemical_formula_weight 1618.99
_space_group_IT_number 2
_space_group_name_Hall '-P 1'
_space_group_name_H-M_alt 'P -1'
_symmetry_cell_setting triclinic
_symmetry_space_group_name_H-M 'P -1'
_atom_sites_solution_hydrogens geom
_atom_sites_solution_primary direct
_atom_sites_solution_secondary difmap
_audit_creation_method SHELXL-97
_cell_angle_alpha 101.373(2)
_cell_angle_beta 90.809(2)
_cell_angle_gamma 110.821(2)
_cell_formula_units_Z 2
_cell_length_a 12.296(2)
_cell_length_b 14.074(3)
_cell_length_c 23.151(4)
_cell_measurement_reflns_used 10690
_cell_measurement_temperature 223(2)
_cell_measurement_theta_max 31.3022
_cell_measurement_theta_min 1.7794
_cell_volume 3655.7(12)
_computing_cell_refinement 'CrystalClear (Rigaku/MSC Inc., 2006)'
_computing_data_collection 'CrystalClear (Rigaku/MSC Inc., 2006)'
_computing_data_reduction 'CrystalClear (Rigaku/MSC Inc., 2006)'
_computing_molecular_graphics ORTEP
_computing_publication_material wingx
_computing_structure_refinement 'SHELXL-97 (Sheldrick, 1997)'
_computing_structure_solution 'SHELXS-97 (Sheldrick, 1997)'
_diffrn_ambient_temperature 223(2)
_diffrn_measured_fraction_theta_full 0.955
_diffrn_measured_fraction_theta_max 0.955
_diffrn_measurement_device_type CCD
_diffrn_measurement_method dtprofit.ref
_diffrn_radiation_monochromator graphite
_diffrn_radiation_source 'fine-focus sealed tube'
_diffrn_radiation_type MoK\a
_diffrn_radiation_wavelength 0.71073
_diffrn_reflns_av_R_equivalents 0.0334
_diffrn_reflns_av_sigmaI/netI 0.0609
_diffrn_reflns_limit_h_max 12
_diffrn_reflns_limit_h_min -17
_diffrn_reflns_limit_k_max 20
_diffrn_reflns_limit_k_min -18
_diffrn_reflns_limit_l_max 33
_diffrn_reflns_limit_l_min -32
_diffrn_reflns_number 34406
_diffrn_reflns_theta_full 31.39
_diffrn_reflns_theta_max 31.39
_diffrn_reflns_theta_min 1.59
_diffrn_standards_decay_% 0
_exptl_absorpt_coefficient_mu 1.174
_exptl_absorpt_correction_T_max 1.0000
_exptl_absorpt_correction_T_min 0.8915
_exptl_absorpt_correction_type numerical
_exptl_crystal_colour 'Violet Color'
_exptl_crystal_density_diffrn 1.471
_exptl_crystal_density_method 'not measured'
_exptl_crystal_description chip
_exptl_crystal_F_000 1676
_exptl_crystal_size_max 0.300
_exptl_crystal_size_mid 0.200
_exptl_crystal_size_min 0.200
_refine_diff_density_max 1.073
_refine_diff_density_min -1.403
_refine_diff_density_rms 0.132
_refine_ls_extinction_coef 0.0032(3)
_refine_ls_extinction_expression Fc^*^=kFc[1+0.001xFc^2^\l^3^/sin(2\q)]^-1/4^
_refine_ls_extinction_method SHELXL
_refine_ls_goodness_of_fit_ref 1.063
_refine_ls_hydrogen_treatment mixed
_refine_ls_matrix_type full
_refine_ls_number_parameters 939
_refine_ls_number_reflns 19777
_refine_ls_number_restraints 2
_refine_ls_restrained_S_all 1.063
_refine_ls_R_factor_all 0.0876
_refine_ls_R_factor_gt 0.0640
_refine_ls_shift/su_max 0.000
_refine_ls_shift/su_mean 0.000
_refine_ls_structure_factor_coef Fsqd
_refine_ls_weighting_details 'calc w=1/[\s^2^(Fo^2^)+(0.0881P)^2^+3.1376P] where P=(Fo^2^+2Fc^2^)/3'
_refine_ls_weighting_scheme calc
_refine_ls_wR_factor_gt 0.1638
_refine_ls_wR_factor_ref 0.1877
_reflns_number_gt 14210
_reflns_number_total 19777
_reflns_threshold_expression >2sigma(I)
_cod_data_source_file ja8b07577_si_001.cif
_cod_data_source_block '[Zn2Co2(u3-OH)2(BTMB)2'
_cod_depositor_comments
;
The following automatic conversions were performed:

data item '_exptl_absorpt_correction_type' value 'Numerical' was
changed to 'numerical' in accordance with the
/home/saulius/struct/COD-crude-data/automatic-downloads/DataCite-retrospective/ACS/depositions/lib/dictionaries/cif_core.dic
dictionary named 'cif_core.dic' version 2.4.2 last updated on
2011-04-26.

data item '_symmetry_cell_setting' value 'Triclinic' was changed to
'triclinic' in accordance with the
/home/saulius/struct/COD-crude-data/automatic-downloads/DataCite-retrospective/ACS/depositions/lib/dictionaries/cif_core.dic
dictionary named 'cif_core.dic' version 2.4.2 last updated on
2011-04-26.

Automatic conversion script
Id: cif_fix_values 6909 2019-04-08 15:41:33Z antanas 
;
_cod_original_cell_volume 3655.7(11)
_cod_original_sg_symbol_H-M P-1
_cod_original_formula_sum C71H79Co2N5O23Zn2
_cod_database_code 4132951

loop_
_symmetry_equiv_pos_as_xyz
'x, y, z'
'-x, -y, -z'

loop_
_atom_site_label
_atom_site_type_symbol
_atom_site_fract_x
_atom_site_fract_y
_atom_site_fract_z
_atom_site_U_iso_or_equiv
_atom_site_adp_type
_atom_site_occupancy
_atom_site_symmetry_multiplicity
_atom_site_calc_flag
_atom_site_refinement_flags
C1 C 0.4989(3) 0.7381(3) 0.19397(14) 0.0276(6) Uani 1 1 d .
C2 C 0.4511(3) 0.8078(3) 0.16925(14) 0.0272(6) Uani 1 1 d .
C3 C 0.4960(3) 0.9149(3) 0.19149(16) 0.0334(7) Uani 1 1 d .
H3 H 0.5559 0.9440 0.2220 0.040 Uiso 1 1 calc R
C4 C 0.4511(3) 0.9781(3) 0.16805(17) 0.0374(8) Uani 1 1 d .
H4 H 0.4799 1.0496 0.1833 0.045 Uiso 1 1 calc R
C5 C 0.3637(3) 0.9350(3) 0.12197(16) 0.0323(7) Uani 1 1 d .
H5 H 0.3358 0.9784 0.1059 0.039 Uiso 1 1 calc R
C6 C 0.3166(3) 0.8285(3) 0.09926(14) 0.0259(6) Uani 1 1 d .
C7 C 0.3613(3) 0.7649(3) 0.12365(14) 0.0268(6) Uani 1 1 d .
H7 H 0.3306 0.6933 0.1092 0.032 Uiso 1 1 calc R
C8 C 0.2192(3) 0.7825(3) 0.05131(14) 0.0272(6) Uani 1 1 d .
C9 C 0.1368(3) 0.8282(3) 0.04756(14) 0.0299(7) Uani 1 1 d .
H9 H 0.1447 0.8892 0.0746 0.036 Uiso 1 1 calc R
C10 C 0.0422(3) 0.7846(3) 0.00407(14) 0.0301(7) Uani 1 1 d .
C11 C 0.0311(3) 0.6920(3) -0.03571(14) 0.0296(7) Uani 1 1 d .
H11 H -0.0327 0.6609 -0.0640 0.036 Uiso 1 1 calc R
C12 C 0.1135(3) 0.6455(3) -0.03377(14) 0.0277(6) Uani 1 1 d .
C13 C 0.2072(3) 0.6910(3) 0.00992(15) 0.0293(7) Uani 1 1 d .
H13 H 0.2625 0.6603 0.0117 0.035 Uiso 1 1 calc R
C14 C 0.0992(3) 0.5468(3) -0.07633(14) 0.0267(6) Uani 1 1 d .
C15 C 0.1940(3) 0.5305(3) -0.10288(14) 0.0262(6) Uani 1 1 d .
H15 H 0.2681 0.5819 -0.0936 0.031 Uiso 1 1 calc R
C16 C 0.1789(3) 0.4378(3) -0.14315(14) 0.0282(6) Uani 1 1 d .
C17 C 0.0675(3) 0.3607(3) -0.15664(16) 0.0341(7) Uani 1 1 d .
H17 H 0.0566 0.2984 -0.1832 0.041 Uiso 1 1 calc R
C18 C -0.0265(3) 0.3769(3) -0.13047(18) 0.0403(9) Uani 1 1 d .
H18 H -0.1006 0.3253 -0.1396 0.048 Uiso 1 1 calc R
C19 C -0.0117(3) 0.4687(3) -0.09087(16) 0.0347(8) Uani 1 1 d .
H19 H -0.0758 0.4788 -0.0738 0.042 Uiso 1 1 calc R
C20 C 0.2786(3) 0.4195(3) -0.17407(14) 0.0274(6) Uani 1 1 d .
C21 C -0.0468(3) 0.8330(3) 0.00078(15) 0.0316(7) Uani 1 1 d .
C22 C -0.1057(3) 0.8222(3) -0.05359(15) 0.0295(7) Uani 1 1 d .
H22 H -0.0843 0.7892 -0.0880 0.035 Uiso 1 1 calc R
C23 C -0.1953(3) 0.8594(3) -0.05760(14) 0.0285(7) Uani 1 1 d .
C24 C -0.2240(4) 0.9129(3) -0.00728(16) 0.0403(9) Uani 1 1 d .
H24 H -0.2840 0.9380 -0.0096 0.048 Uiso 1 1 calc R
C25 C -0.1631(4) 0.9288(4) 0.04642(17) 0.0498(11) Uani 1 1 d .
H25 H -0.1805 0.9670 0.0802 0.060 Uiso 1 1 calc R
C26 C -0.0763(4) 0.8884(4) 0.05056(17) 0.0452(10) Uani 1 1 d .
H26 H -0.0373 0.8985 0.0873 0.054 Uiso 1 1 calc R
C27 C -0.2626(3) 0.8392(2) -0.11680(15) 0.0289(7) Uani 1 1 d .
C28 C 0.2515(3) 0.3734(3) 0.32722(13) 0.0263(6) Uani 1 1 d .
C29 C 0.1594(3) 0.4021(3) 0.36004(14) 0.0267(6) Uani 1 1 d .
C30 C 0.1851(3) 0.5031(3) 0.39333(14) 0.0283(7) Uani 1 1 d .
H30 H 0.2603 0.5522 0.3958 0.034 Uiso 1 1 calc R
C31 C 0.0993(3) 0.5312(3) 0.42288(14) 0.0258(6) Uani 1 1 d .
C32 C -0.0122(3) 0.4554(3) 0.41920(15) 0.0327(7) Uani 1 1 d .
H32 H -0.0699 0.4725 0.4392 0.039 Uiso 1 1 calc R
C33 C -0.0387(3) 0.3553(3) 0.38640(17) 0.0362(8) Uani 1 1 d .
H33 H -0.1137 0.3060 0.3844 0.043 Uiso 1 1 calc R
C34 C 0.0469(3) 0.3283(3) 0.35649(16) 0.0328(7) Uani 1 1 d .
H34 H 0.0291 0.2612 0.3342 0.039 Uiso 1 1 calc R
C35 C 0.1257(3) 0.6384(3) 0.45775(14) 0.0274(6) Uani 1 1 d .
C36 C 0.2313(3) 0.6937(3) 0.49361(15) 0.0295(7) Uani 1 1 d .
H36 H 0.2871 0.6633 0.4943 0.035 Uiso 1 1 calc R
C37 C 0.2545(3) 0.7927(3) 0.52803(15) 0.0297(7) Uani 1 1 d .
C38 C 0.1705(3) 0.8379(3) 0.52602(15) 0.0331(7) Uani 1 1 d .
H38 H 0.1860 0.9049 0.5480 0.040 Uiso 1 1 calc R
C39 C 0.0640(3) 0.7850(3) 0.49174(15) 0.0299(7) Uani 1 1 d .
C40 C 0.0434(3) 0.6851(3) 0.45797(14) 0.0299(7) Uani 1 1 d .
H40 H -0.0274 0.6490 0.4350 0.036 Uiso 1 1 calc R
C41 C 0.3624(3) 0.8468(3) 0.56898(16) 0.0321(7) Uani 1 1 d .
C42 C 0.3987(3) 0.7939(3) 0.60533(15) 0.0284(7) Uani 1 1 d .
H42 H 0.3559 0.7236 0.6027 0.034 Uiso 1 1 calc R
C43 C 0.4974(3) 0.8435(3) 0.64562(15) 0.0318(7) Uani 1 1 d .
C44 C 0.5616(4) 0.9485(3) 0.6495(2) 0.0545(13) Uani 1 1 d .
H44 H 0.6275 0.9826 0.6763 0.065 Uiso 1 1 calc R
C45 C 0.5274(5) 1.0021(3) 0.6134(3) 0.0720(18) Uani 1 1 d .
H45 H 0.5715 1.0720 0.6155 0.086 Uiso 1 1 calc R
C46 C 0.4274(4) 0.9525(3) 0.5739(2) 0.0561(13) Uani 1 1 d .
H46 H 0.4038 0.9900 0.5508 0.067 Uiso 1 1 calc R
C47 C 0.5346(3) 0.7822(3) 0.68302(14) 0.0287(7) Uani 1 1 d .
C48 C -0.0291(3) 0.8292(3) 0.49317(15) 0.0303(7) Uani 1 1 d .
C49 C -0.1051(3) 0.8068(3) 0.44242(14) 0.0265(6) Uani 1 1 d .
H49 H -0.0930 0.7680 0.4073 0.032 Uiso 1 1 calc R
C50 C -0.1977(3) 0.8413(2) 0.44345(14) 0.0264(6) Uani 1 1 d .
C51 C -0.2149(3) 0.9010(3) 0.49529(16) 0.0353(8) Uani 1 1 d .
H51 H -0.2769 0.9243 0.4963 0.042 Uiso 1 1 calc R
C52 C -0.1391(4) 0.9257(3) 0.54559(16) 0.0438(10) Uani 1 1 d .
H52 H -0.1500 0.9660 0.5803 0.053 Uiso 1 1 calc R
C53 C -0.0470(3) 0.8904(3) 0.54416(16) 0.0403(9) Uani 1 1 d .
H53 H 0.0038 0.9081 0.5780 0.048 Uiso 1 1 calc R
C54 C -0.2805(3) 0.8105(3) 0.38857(15) 0.0296(7) Uani 1 1 d .
C55 C 0.5596(3) 0.5853(3) 0.42745(15) 0.0300(7) Uani 1 1 d .
H55 H 0.5010 0.6047 0.4136 0.036 Uiso 1 1 calc R
C56 C 0.6914(4) 0.5950(4) 0.50835(18) 0.0506(11) Uani 1 1 d .
H56A H 0.7091 0.6283 0.5495 0.076 Uiso 1 1 calc R
H56B H 0.7603 0.6182 0.4879 0.076 Uiso 1 1 calc R
H56C H 0.6653 0.5209 0.5041 0.076 Uiso 1 1 calc R
C57 C 0.5532(4) 0.6877(4) 0.5235(2) 0.0539(11) Uani 1 1 d .
H57A H 0.5933 0.7060 0.5623 0.081 Uiso 1 1 calc R
H57B H 0.4714 0.6507 0.5253 0.081 Uiso 1 1 calc R
H57C H 0.5637 0.7498 0.5094 0.081 Uiso 1 1 calc R
C58 C 0.4271(3) 0.3858(3) 0.06469(16) 0.0368(8) Uani 1 1 d .
H58 H 0.4839 0.3629 0.0770 0.044 Uiso 1 1 calc R
C59 C 0.3103(5) 0.4005(5) -0.0146(2) 0.0640(14) Uani 1 1 d .
H59A H 0.3002 0.3804 -0.0570 0.096 Uiso 1 1 calc R
H59B H 0.3353 0.4749 -0.0026 0.096 Uiso 1 1 calc R
H59C H 0.2376 0.3689 0.0011 0.096 Uiso 1 1 calc R
C60 C 0.4531(5) 0.3123(5) -0.0355(2) 0.0709(16) Uani 1 1 d .
H60A H 0.4211 0.3058 -0.0748 0.106 Uiso 1 1 calc R
H60B H 0.4391 0.2442 -0.0283 0.106 Uiso 1 1 calc R
H60C H 0.5357 0.3510 -0.0317 0.106 Uiso 1 1 calc R
C61 C 0.2049(6) 0.4640(11) 0.2128(4) 0.180(6) Uani 1 1 d .
C62 C 0.0148(9) 0.3449(6) 0.2023(3) 0.128(4) Uani 1 1 d .
H62A H -0.0611 0.3440 0.2121 0.192 Uiso 1 1 calc R
H62B H 0.0349 0.2975 0.2210 0.192 Uiso 1 1 calc R
H62C H 0.0139 0.3241 0.1602 0.192 Uiso 1 1 calc R
C63 C 0.0638(8) 0.5231(6) 0.2556(3) 0.100(2) Uani 1 1 d .
H63A H -0.0192 0.4964 0.2578 0.149 Uiso 1 1 calc R
H63B H 0.0848 0.5818 0.2372 0.149 Uiso 1 1 calc R
H63C H 0.1030 0.5443 0.2947 0.149 Uiso 1 1 calc R
C64 C 0.7573(6) 1.1257(6) 0.2603(5) 0.114(3) Uani 1 1 d .
H64 H 0.7138 1.1286 0.2927 0.137 Uiso 1 1 calc R
C65 C 0.8018(10) 1.0051(8) 0.3065(4) 0.187(6) Uani 1 1 d .
H65A H 0.8482 0.9623 0.2999 0.280 Uiso 1 1 calc R
H65B H 0.7212 0.9619 0.3061 0.280 Uiso 1 1 calc R
H65C H 0.8276 1.0527 0.3442 0.280 Uiso 1 1 calc R
C66 C 0.8841(14) 1.0460(13) 0.2160(5) 0.254(9) Uani 1 1 d .
H66A H 0.9172 0.9966 0.2232 0.381 Uiso 1 1 calc R
H66B H 0.9458 1.1107 0.2150 0.381 Uiso 1 1 calc R
H66C H 0.8374 1.0195 0.1787 0.381 Uiso 1 1 calc R
C67 C 0.2231(5) 0.8230(5) 0.2676(3) 0.083(2) Uani 1 1 d .
H67 H 0.2748 0.8403 0.2391 0.099 Uiso 1 1 calc R
C68 C 0.1337(7) 0.9290(6) 0.2350(4) 0.112(3) Uani 1 1 d .
H68A H 0.0672 0.9487 0.2423 0.168 Uiso 1 1 calc R
H68B H 0.1284 0.8963 0.1940 0.168 Uiso 1 1 calc R
H68C H 0.2039 0.9898 0.2446 0.168 Uiso 1 1 calc R
C69 C 0.0469(6) 0.8317(6) 0.3105(3) 0.101(2) Uani 1 1 d .
H69A H -0.0060 0.8666 0.3058 0.152 Uiso 1 1 calc R
H69B H 0.0819 0.8535 0.3505 0.152 Uiso 1 1 calc R
H69C H 0.0048 0.7578 0.3016 0.152 Uiso 1 1 calc R
C70 C 0.7906(4) 0.5085(7) 0.3198(3) 0.101(3) Uani 1 1 d .
H70A H 0.8572 0.5160 0.2974 0.151 Uiso 1 1 calc R
H70B H 0.7831 0.4572 0.3429 0.151 Uiso 1 1 calc R
H70C H 0.8007 0.5740 0.3456 0.151 Uiso 1 1 calc R
C71 C 0.6183(6) 0.1274(5) 0.0628(3) 0.087(2) Uani 1 1 d .
H71A H 0.7017 0.1533 0.0622 0.131 Uiso 1 1 calc R
H71B H 0.5824 0.0890 0.0240 0.131 Uiso 1 1 calc R
H71C H 0.5964 0.0824 0.0903 0.131 Uiso 1 1 calc R
N1 N 0.6005(3) 0.6216(3) 0.48338(13) 0.0360(7) Uani 1 1 d .
N2 N 0.3974(3) 0.3666(3) 0.00745(14) 0.0444(8) Uani 1 1 d .
N3 N 0.0972(3) 0.4451(4) 0.22194(17) 0.0514(10) Uani 1 1 d .
N4 N 0.8146(5) 1.0622(4) 0.2609(2) 0.0734(13) Uani 1 1 d .
N5 N 0.1360(4) 0.8573(3) 0.2711(2) 0.0625(11) Uani 1 1 d .
O1 O 0.4578(2) 0.64295(19) 0.17120(11) 0.0336(5) Uani 1 1 d .
O2 O 0.5787(2) 0.7830(2) 0.23617(12) 0.0377(6) Uani 1 1 d .
O3 O 0.2514(2) 0.3364(2) -0.21356(11) 0.0361(6) Uani 1 1 d .
O4 O 0.3803(2) 0.48582(19) -0.15937(10) 0.0295(5) Uani 1 1 d .
O5 O -0.2112(2) 0.8207(2) -0.16256(11) 0.0360(6) Uani 1 1 d .
O6 O -0.3634(2) 0.8387(2) -0.11847(12) 0.0408(6) Uani 1 1 d .
O7 O 0.2167(2) 0.2900(2) 0.28793(11) 0.0340(5) Uani 1 1 d .
O8 O 0.3554(2) 0.4342(2) 0.34081(10) 0.0315(5) Uani 1 1 d .
O9 O 0.4814(2) 0.68627(19) 0.67030(11) 0.0342(5) Uani 1 1 d .
O10 O 0.6164(2) 0.8323(2) 0.72354(11) 0.0359(6) Uani 1 1 d .
O11 O -0.2482(2) 0.7688(2) 0.34153(10) 0.0355(6) Uani 1 1 d .
O12 O -0.3737(2) 0.8251(2) 0.39253(13) 0.0470(7) Uani 1 1 d .
O13 O 0.4511(2) 0.36993(18) 0.21994(10) 0.0267(5) Uani 1 1 d D
O14 O 0.5129(2) 0.57508(18) 0.27837(10) 0.0245(4) Uani 1 1 d D
O15 O 0.5950(2) 0.5266(2) 0.39223(10) 0.0344(5) Uani 1 1 d .
O16 O 0.3844(2) 0.4320(2) 0.10262(11) 0.0398(6) Uani 1 1 d .
O17 O 0.2806(3) 0.4703(4) 0.20814(17) 0.0859(15) Uani 1 1 d .
O18 O 0.7480(6) 1.1750(5) 0.2319(4) 0.150(3) Uani 1 1 d .
O19 O 0.2387(4) 0.7708(4) 0.2996(3) 0.120(2) Uani 1 1 d .
O20 O 0.6893(2) 0.4766(2) 0.28086(12) 0.0374(6) Uani 1 1 d .
O21 O 0.5805(3) 0.2117(3) 0.08026(19) 0.0712(10) Uani 1 1 d .
H21 H 0.5117 0.1896 0.0871 0.107 Uiso 1 1 calc R
O22 O 0.6671(4) 0.3087(3) 0.19786(16) 0.0716(11) Uani 1 1 d .
O23 O 0.4016(3) 0.6967(2) 0.34750(15) 0.0535(8) Uani 1 1 d .
Zn1 Zn 0.32095(3) 0.24845(3) 0.233214(17) 0.02787(11) Uani 1 1 d .
Zn2 Zn 0.64602(3) 0.69732(3) 0.271145(17) 0.02814(11) Uani 1 1 d .
Co3 Co 0.51781(4) 0.44821(3) 0.307889(18) 0.02265(11) Uani 1 1 d .
Co4 Co 0.45256(4) 0.50193(3) 0.189605(18) 0.02374(11) Uani 1 1 d .
H1 H 0.489(4) 0.340(4) 0.202(2) 0.054(15) Uiso 1 1 d D
H2 H 0.469(4) 0.598(4) 0.300(2) 0.068(16) Uiso 1 1 d D

loop_
_atom_site_aniso_label
_atom_site_aniso_U_11
_atom_site_aniso_U_22
_atom_site_aniso_U_33
_atom_site_aniso_U_23
_atom_site_aniso_U_13
_atom_site_aniso_U_12
C1 0.0290(15) 0.0315(16) 0.0253(15) 0.0063(13) -0.0018(12) 0.0149(13)
C2 0.0283(15) 0.0289(16) 0.0265(15) 0.0066(13) -0.0023(12) 0.0127(13)
C3 0.0357(18) 0.0286(16) 0.0340(18) 0.0031(14) -0.0090(14) 0.0119(14)
C4 0.0396(19) 0.0263(16) 0.043(2) 0.0058(15) -0.0084(16) 0.0099(15)
C5 0.0371(18) 0.0300(16) 0.0346(18) 0.0079(14) -0.0008(14) 0.0175(14)
C6 0.0258(14) 0.0290(15) 0.0250(15) 0.0080(12) -0.0023(12) 0.0113(12)
C7 0.0282(15) 0.0257(15) 0.0273(15) 0.0048(12) -0.0024(12) 0.0113(12)
C8 0.0271(15) 0.0321(16) 0.0249(15) 0.0069(13) -0.0028(12) 0.0136(13)
C9 0.0341(17) 0.0355(17) 0.0245(15) 0.0047(13) -0.0028(13) 0.0192(14)
C10 0.0311(16) 0.0390(18) 0.0240(15) 0.0061(14) -0.0035(12) 0.0179(14)
C11 0.0298(16) 0.0377(18) 0.0245(15) 0.0055(13) -0.0021(12) 0.0170(14)
C12 0.0311(16) 0.0321(16) 0.0232(15) 0.0073(13) 0.0004(12) 0.0150(13)
C13 0.0307(16) 0.0343(17) 0.0272(16) 0.0083(13) 0.0010(13) 0.0164(14)
C14 0.0291(15) 0.0310(16) 0.0229(14) 0.0069(12) 0.0000(12) 0.0138(13)
C15 0.0284(15) 0.0292(15) 0.0224(14) 0.0062(12) -0.0003(12) 0.0119(13)
C16 0.0309(16) 0.0315(16) 0.0230(15) 0.0058(13) -0.0014(12) 0.0125(13)
C17 0.0312(17) 0.0328(17) 0.0324(17) 0.0026(14) 0.0012(14) 0.0072(14)
C18 0.0288(17) 0.039(2) 0.045(2) 0.0041(17) 0.0052(15) 0.0053(15)
C19 0.0289(16) 0.0375(19) 0.0357(18) 0.0079(15) 0.0056(14) 0.0098(14)
C20 0.0336(16) 0.0292(15) 0.0218(14) 0.0062(12) -0.0014(12) 0.0143(13)
C21 0.0322(17) 0.0392(18) 0.0256(16) 0.0004(14) -0.0035(13) 0.0195(15)
C22 0.0317(16) 0.0323(17) 0.0263(16) 0.0004(13) -0.0056(12) 0.0174(14)
C23 0.0293(16) 0.0296(16) 0.0269(16) 0.0019(13) -0.0073(12) 0.0138(13)
C24 0.044(2) 0.053(2) 0.0326(18) -0.0013(16) -0.0069(15) 0.0334(19)
C25 0.060(3) 0.073(3) 0.0288(19) -0.0051(19) -0.0033(17) 0.048(3)
C26 0.051(2) 0.063(3) 0.0276(18) -0.0038(17) -0.0080(16) 0.036(2)
C27 0.0329(16) 0.0221(14) 0.0300(16) 0.0006(12) -0.0109(13) 0.0110(13)
C28 0.0296(15) 0.0314(16) 0.0198(14) 0.0050(12) -0.0003(12) 0.0139(13)
C29 0.0293(15) 0.0322(16) 0.0219(14) 0.0067(12) 0.0000(12) 0.0146(13)
C30 0.0283(15) 0.0318(16) 0.0263(15) 0.0051(13) -0.0018(12) 0.0136(13)
C31 0.0255(14) 0.0303(15) 0.0235(14) 0.0056(12) -0.0027(11) 0.0127(12)
C32 0.0284(16) 0.0393(19) 0.0309(17) 0.0055(14) 0.0030(13) 0.0144(14)
C33 0.0276(16) 0.0387(19) 0.0385(19) 0.0063(16) 0.0056(14) 0.0087(14)
C34 0.0330(17) 0.0305(17) 0.0324(17) 0.0043(14) 0.0015(14) 0.0099(14)
C35 0.0280(15) 0.0312(16) 0.0230(15) 0.0025(12) -0.0032(12) 0.0128(13)
C36 0.0296(16) 0.0337(17) 0.0304(16) 0.0068(14) -0.0052(13) 0.0180(14)
C37 0.0274(15) 0.0348(17) 0.0281(16) 0.0068(13) -0.0074(12) 0.0132(13)
C38 0.0351(18) 0.0323(17) 0.0323(17) 0.0022(14) -0.0100(14) 0.0161(14)
C39 0.0326(17) 0.0340(17) 0.0258(15) 0.0055(13) -0.0044(13) 0.0163(14)
C40 0.0272(15) 0.0363(17) 0.0265(16) 0.0002(13) -0.0054(12) 0.0158(14)
C41 0.0298(16) 0.0299(16) 0.0359(18) 0.0033(14) -0.0121(14) 0.0127(14)
C42 0.0270(15) 0.0264(15) 0.0317(16) 0.0013(13) -0.0059(12) 0.0126(13)
C43 0.0335(17) 0.0323(17) 0.0315(17) 0.0031(14) -0.0098(13) 0.0167(14)
C44 0.053(3) 0.0293(19) 0.070(3) 0.0059(19) -0.040(2) 0.0055(17)
C45 0.068(3) 0.029(2) 0.105(4) 0.018(2) -0.053(3) 0.001(2)
C46 0.053(3) 0.036(2) 0.077(3) 0.018(2) -0.029(2) 0.0108(19)
C47 0.0328(16) 0.0320(16) 0.0237(15) 0.0019(13) -0.0035(12) 0.0172(14)
C48 0.0290(16) 0.0361(17) 0.0284(16) 0.0021(14) -0.0070(13) 0.0179(14)
C49 0.0271(15) 0.0291(15) 0.0233(15) 0.0010(12) -0.0039(12) 0.0129(13)
C50 0.0265(15) 0.0262(15) 0.0282(16) 0.0031(12) -0.0063(12) 0.0135(12)
C51 0.0376(18) 0.0366(18) 0.0354(18) -0.0008(15) -0.0053(15) 0.0229(16)
C52 0.053(2) 0.053(2) 0.0284(18) -0.0093(16) -0.0094(16) 0.033(2)
C53 0.043(2) 0.051(2) 0.0289(17) -0.0050(16) -0.0148(15) 0.0266(18)
C54 0.0304(16) 0.0316(16) 0.0302(16) 0.0071(13) -0.0071(13) 0.0155(14)
C55 0.0292(16) 0.0313(16) 0.0264(16) 0.0055(13) -0.0002(12) 0.0082(13)
C56 0.048(2) 0.069(3) 0.032(2) 0.009(2) -0.0150(17) 0.020(2)
C57 0.055(3) 0.052(3) 0.042(2) -0.0079(19) 0.009(2) 0.014(2)
C58 0.041(2) 0.0338(18) 0.0305(18) 0.0050(15) -0.0074(15) 0.0096(15)
C59 0.062(3) 0.085(4) 0.043(2) 0.016(3) -0.017(2) 0.024(3)
C60 0.066(3) 0.081(4) 0.047(3) -0.009(3) 0.013(2) 0.014(3)
C61 0.069(4) 0.443(18) 0.150(7) 0.234(10) 0.073(5) 0.146(8)
C62 0.211(10) 0.084(5) 0.051(4) 0.015(4) 0.014(5) 0.008(6)
C63 0.156(7) 0.107(6) 0.076(4) 0.031(4) 0.010(4) 0.090(6)
C64 0.064(4) 0.067(5) 0.184(10) -0.005(5) -0.021(5) 0.011(4)
C65 0.241(13) 0.132(8) 0.105(7) 0.070(6) -0.083(7) -0.049(8)
C66 0.34(2) 0.38(2) 0.130(9) -0.017(12) 0.040(12) 0.28(2)
C67 0.052(3) 0.058(3) 0.119(6) -0.011(4) -0.004(3) 0.016(3)
C68 0.097(6) 0.100(6) 0.125(7) 0.036(5) 0.001(5) 0.013(5)
C69 0.078(4) 0.121(6) 0.079(4) -0.002(4) 0.029(4) 0.016(4)
C70 0.038(3) 0.194(8) 0.060(3) -0.015(4) -0.013(2) 0.054(4)
C71 0.102(5) 0.060(3) 0.099(5) 0.024(3) 0.056(4) 0.025(3)
N1 0.0350(15) 0.0419(17) 0.0264(14) 0.0007(13) -0.0007(12) 0.0121(13)
N2 0.0467(19) 0.051(2) 0.0282(15) 0.0042(14) -0.0021(14) 0.0122(16)
N3 0.0409(19) 0.079(3) 0.055(2) 0.036(2) 0.0163(17) 0.034(2)
N4 0.096(4) 0.066(3) 0.057(3) 0.003(2) -0.006(3) 0.035(3)
N5 0.045(2) 0.056(2) 0.075(3) -0.002(2) 0.001(2) 0.0129(19)
O1 0.0444(14) 0.0305(12) 0.0283(12) 0.0037(10) -0.0068(10) 0.0185(11)
O2 0.0391(14) 0.0340(13) 0.0402(14) 0.0051(11) -0.0161(11) 0.0158(11)
O3 0.0360(13) 0.0335(13) 0.0334(13) -0.0038(10) 0.0030(10) 0.0120(11)
O4 0.0281(11) 0.0329(12) 0.0262(11) 0.0018(9) -0.0004(9) 0.0121(10)
O5 0.0343(13) 0.0418(14) 0.0265(12) -0.0015(10) -0.0095(10) 0.0126(11)
O6 0.0335(13) 0.0446(15) 0.0456(15) -0.0001(12) -0.0122(11) 0.0215(12)
O7 0.0349(13) 0.0336(13) 0.0314(12) -0.0011(10) 0.0022(10) 0.0141(11)
O8 0.0253(11) 0.0391(13) 0.0287(12) 0.0006(10) 0.0002(9) 0.0135(10)
O9 0.0399(14) 0.0284(12) 0.0331(13) 0.0061(10) -0.0096(10) 0.0118(11)
O10 0.0391(14) 0.0329(13) 0.0349(13) 0.0026(10) -0.0165(11) 0.0155(11)
O11 0.0334(13) 0.0439(14) 0.0262(12) -0.0035(10) -0.0127(10) 0.0168(11)
O12 0.0362(14) 0.0617(19) 0.0467(16) 0.0001(14) -0.0108(12) 0.0290(14)
O13 0.0321(12) 0.0263(11) 0.0227(11) 0.0033(9) -0.0016(9) 0.0129(10)
O14 0.0265(11) 0.0268(11) 0.0221(11) 0.0037(9) -0.0014(8) 0.0130(9)
O15 0.0362(13) 0.0396(14) 0.0240(11) 0.0001(10) -0.0054(10) 0.0135(11)
O16 0.0458(15) 0.0421(15) 0.0276(12) -0.0026(11) -0.0118(11) 0.0176(13)
O17 0.0270(16) 0.176(5) 0.071(2) 0.073(3) 0.0108(16) 0.031(2)
O18 0.161(6) 0.086(4) 0.216(8) 0.044(5) -0.043(5) 0.056(4)
O19 0.080(3) 0.083(3) 0.197(6) 0.040(4) -0.036(4) 0.028(3)
O20 0.0271(12) 0.0493(16) 0.0388(14) 0.0106(12) 0.0015(10) 0.0171(11)
O21 0.062(2) 0.060(2) 0.084(3) 0.013(2) 0.018(2) 0.0138(19)
O22 0.105(3) 0.060(2) 0.060(2) 0.0063(18) 0.014(2) 0.045(2)
O23 0.0412(16) 0.0443(17) 0.074(2) 0.0019(15) 0.0037(15) 0.0204(14)
Zn1 0.02830(19) 0.0305(2) 0.02447(19) 0.00086(15) -0.00621(14) 0.01327(16)
Zn2 0.02778(19) 0.0313(2) 0.02449(19) 0.00220(15) -0.00601(14) 0.01217(16)
Co3 0.0235(2) 0.0262(2) 0.0195(2) 0.00355(16) -0.00303(15) 0.01146(16)
Co4 0.0235(2) 0.0278(2) 0.0202(2) 0.00452(16) -0.00331(15) 0.01032(17)

loop_
_atom_type_symbol
_atom_type_description
_atom_type_scat_dispersion_real
_atom_type_scat_dispersion_imag
_atom_type_scat_source
C C 0.0033 0.0016 'International Tables Vol C Tables 4.2.6.8 and 6.1.1.4'
H H 0.0000 0.0000 'International Tables Vol C Tables 4.2.6.8 and 6.1.1.4'
N N 0.0061 0.0033 'International Tables Vol C Tables 4.2.6.8 and 6.1.1.4'
O O 0.0106 0.0060 'International Tables Vol C Tables 4.2.6.8 and 6.1.1.4'
Zn Zn 0.2839 1.4301 'International Tables Vol C Tables 4.2.6.8 and 6.1.1.4'
Co Co 0.3494 0.9721 'International Tables Vol C Tables 4.2.6.8 and 6.1.1.4'

loop_
_geom_angle_atom_site_label_1
_geom_angle_atom_site_label_2
_geom_angle_atom_site_label_3
_geom_angle
_geom_angle_site_symmetry_1
_geom_angle_site_symmetry_3
O1 C1 O2 126.3(3) . .
O1 C1 C2 117.8(3) . .
O2 C1 C2 115.8(3) . .
C3 C2 C7 119.8(3) . .
C3 C2 C1 120.5(3) . .
C7 C2 C1 119.8(3) . .
C4 C3 C2 119.8(3) . .
C5 C4 C3 120.0(3) . .
C4 C5 C6 121.5(3) . .
C5 C6 C7 118.2(3) . .
C5 C6 C8 121.0(3) . .
C7 C6 C8 120.8(3) . .
C2 C7 C6 120.8(3) . .
C9 C8 C13 118.8(3) . .
C9 C8 C6 120.4(3) . .
C13 C8 C6 120.7(3) . .
C8 C9 C10 121.6(3) . .
C9 C10 C11 118.3(3) . .
C9 C10 C21 121.4(3) . .
C11 C10 C21 120.3(3) . .
C12 C11 C10 121.4(3) . .
C11 C12 C13 118.9(3) . .
C11 C12 C14 120.3(3) . .
C13 C12 C14 120.7(3) . .
C12 C13 C8 120.9(3) . .
C15 C14 C19 118.8(3) . .
C15 C14 C12 121.5(3) . .
C19 C14 C12 119.7(3) . .
C14 C15 C16 120.8(3) . .
C15 C16 C17 119.4(3) . .
C15 C16 C20 122.0(3) . .
C17 C16 C20 118.6(3) . .
C18 C17 C16 119.9(3) . .
C19 C18 C17 120.7(3) . .
C18 C19 C14 120.4(3) . .
O4 C20 O3 125.5(3) . .
O4 C20 C16 118.9(3) . .
O3 C20 C16 115.7(3) . .
C26 C21 C22 117.4(3) . .
C26 C21 C10 122.4(3) . .
C22 C21 C10 120.2(3) . .
C23 C22 C21 121.6(3) . .
C24 C23 C22 119.7(3) . .
C24 C23 C27 120.5(3) . .
C22 C23 C27 119.9(3) . .
C25 C24 C23 119.6(3) . .
C24 C25 C26 120.5(4) . .
C25 C26 C21 121.0(3) . .
O6 C27 O5 123.8(3) . .
O6 C27 C23 119.6(3) . .
O5 C27 C23 116.6(3) . .
O8 C28 O7 125.9(3) . .
O8 C28 C29 117.4(3) . .
O7 C28 C29 116.7(3) . .
C34 C29 C30 119.7(3) . .
C34 C29 C28 119.9(3) . .
C30 C29 C28 120.4(3) . .
C31 C30 C29 120.9(3) . .
C32 C31 C30 118.3(3) . .
C32 C31 C35 120.6(3) . .
C30 C31 C35 121.1(3) . .
C33 C32 C31 121.4(3) . .
C32 C33 C34 119.9(3) . .
C33 C34 C29 119.8(3) . .
C40 C35 C36 118.0(3) . .
C40 C35 C31 120.4(3) . .
C36 C35 C31 121.5(3) . .
C37 C36 C35 121.6(3) . .
C36 C37 C38 118.5(3) . .
C36 C37 C41 121.0(3) . .
C38 C37 C41 120.4(3) . .
C39 C38 C37 121.5(3) . .
C38 C39 C40 118.4(3) . .
C38 C39 C48 121.6(3) . .
C40 C39 C48 119.9(3) . .
C35 C40 C39 121.9(3) . .
C42 C41 C46 118.3(3) . .
C42 C41 C37 120.4(3) . .
C46 C41 C37 121.3(3) . .
C41 C42 C43 121.7(3) . .
C44 C43 C42 119.2(3) . .
C44 C43 C47 121.2(3) . .
C42 C43 C47 119.6(3) . .
C45 C44 C43 119.9(4) . .
C44 C45 C46 120.7(4) . .
C45 C46 C41 120.3(4) . .
O9 C47 O10 126.5(3) . .
O9 C47 C43 115.9(3) . .
O10 C47 C43 117.5(3) . .
C53 C48 C49 117.8(3) . .
C53 C48 C39 122.2(3) . .
C49 C48 C39 120.0(3) . .
C50 C49 C48 121.4(3) . .
C49 C50 C51 119.7(3) . .
C49 C50 C54 119.3(3) . .
C51 C50 C54 120.9(3) . .
C52 C51 C50 119.6(3) . .
C53 C52 C51 120.2(3) . .
C48 C53 C52 121.3(3) . .
O12 C54 O11 125.3(3) . .
O12 C54 C50 118.9(3) . .
O11 C54 C50 115.8(3) . .
O15 C55 N1 123.5(3) . .
O16 C58 N2 124.0(4) . .
O17 C61 N3 172.8(11) . .
O18 C64 N4 136.4(12) . .
O19 C67 N5 123.0(7) . .
C55 N1 C56 121.6(3) . .
C55 N1 C57 121.4(4) . .
C56 N1 C57 117.0(3) . .
C58 N2 C59 120.8(4) . .
C58 N2 C60 121.2(4) . .
C59 N2 C60 118.1(4) . .
C61 N3 C62 119.8(8) . .
C61 N3 C63 120.1(8) . .
C62 N3 C63 119.9(6) . .
C64 N4 C66 121.0(9) . .
C64 N4 C65 120.3(9) . .
C66 N4 C65 118.6(9) . .
C67 N5 C69 124.2(6) . .
C67 N5 C68 118.0(6) . .
C69 N5 C68 117.8(6) . .
C1 O1 Co4 139.6(2) . .
C1 O2 Zn2 118.4(2) . .
C20 O3 Zn2 125.4(2) . 2_665
C20 O4 Co4 133.5(2) . 2_665
C27 O5 Zn1 112.1(2) . 2_565
C28 O7 Zn1 122.8(2) . .
C28 O8 Co3 136.3(2) . .
C47 O9 Co3 141.2(2) . 2_666
C47 O10 Zn1 117.9(2) . 2_666
C54 O11 Zn2 122.2(2) . 1_455
Zn1 O13 Co4 131.12(12) . .
Zn1 O13 Co3 100.90(10) . .
Co4 O13 Co3 96.49(10) . .
Zn2 O14 Co3 126.77(11) . .
Zn2 O14 Co4 102.44(10) . .
Co3 O14 Co4 98.48(10) . .
C55 O15 Co3 125.5(2) . .
C58 O16 Co4 127.1(2) . .
C61 O17 Co4 170.7(6) . .
C70 O20 Co3 124.6(3) . .
O5 Zn1 O13 111.79(11) 2_565 .
O5 Zn1 O7 99.69(11) 2_565 .
O13 Zn1 O7 111.55(10) . .
O5 Zn1 O10 120.84(11) 2_565 2_666
O13 Zn1 O10 108.95(10) . 2_666
O7 Zn1 O10 103.15(11) . 2_666
O11 Zn2 O14 116.12(11) 1_655 .
O11 Zn2 O3 102.70(11) 1_655 2_665
O14 Zn2 O3 112.36(10) . 2_665
O11 Zn2 O2 115.55(11) 1_655 .
O14 Zn2 O2 105.00(10) . .
O3 Zn2 O2 104.73(12) 2_665 .
O14 Co3 O9 174.84(9) . 2_666
O14 Co3 O15 97.14(10) . .
O9 Co3 O15 87.94(10) 2_666 .
O14 Co3 O8 87.40(10) . .
O9 Co3 O8 93.78(10) 2_666 .
O15 Co3 O8 87.62(10) . .
O14 Co3 O13 82.98(9) . .
O9 Co3 O13 91.89(9) 2_666 .
O15 Co3 O13 175.95(10) . .
O8 Co3 O13 96.43(9) . .
O14 Co3 O20 90.30(10) . .
O9 Co3 O20 88.97(11) 2_666 .
O15 Co3 O20 87.53(10) . .
O8 Co3 O20 174.34(10) . .
O13 Co3 O20 88.42(10) . .
O17 Co4 O16 85.64(14) . .
O17 Co4 O1 88.95(15) . .
O16 Co4 O1 87.79(10) . .
O17 Co4 O14 91.37(13) . .
O16 Co4 O14 176.64(10) . .
O1 Co4 O14 90.61(9) . .
O17 Co4 O13 89.89(14) . .
O16 Co4 O13 99.54(10) . .
O1 Co4 O13 172.47(9) . .
O14 Co4 O13 81.98(9) . .
O17 Co4 O4 171.14(16) . 2_665
O16 Co4 O4 86.52(10) . 2_665
O1 Co4 O4 94.86(10) . 2_665
O14 Co4 O4 96.57(9) . 2_665
O13 Co4 O4 87.36(9) . 2_665

loop_
_geom_bond_atom_site_label_1
_geom_bond_atom_site_label_2
_geom_bond_distance
_geom_bond_site_symmetry_2
C1 O1 1.249(4) .
C1 O2 1.267(4) .
C1 C2 1.503(5) .
C2 C3 1.391(5) .
C2 C7 1.393(4) .
C3 C4 1.386(5) .
C4 C5 1.383(5) .
C5 C6 1.386(5) .
C6 C7 1.400(4) .
C6 C8 1.488(4) .
C8 C9 1.389(4) .
C8 C13 1.405(5) .
C9 C10 1.400(4) .
C10 C11 1.401(5) .
C10 C21 1.488(5) .
C11 C12 1.393(4) .
C12 C13 1.396(5) .
C12 C14 1.488(5) .
C14 C15 1.394(4) .
C14 C19 1.399(5) .
C15 C16 1.395(4) .
C16 C17 1.397(5) .
C16 C20 1.503(5) .
C17 C18 1.381(5) .
C18 C19 1.380(5) .
C20 O4 1.259(4) .
C20 O3 1.268(4) .
C21 C26 1.388(5) .
C21 C22 1.397(4) .
C22 C23 1.387(4) .
C23 C24 1.379(5) .
C23 C27 1.513(4) .
C24 C25 1.378(5) .
C25 C26 1.387(5) .
C27 O6 1.238(4) .
C27 O5 1.271(4) .
C28 O8 1.253(4) .
C28 O7 1.265(4) .
C28 C29 1.501(4) .
C29 C34 1.393(5) .
C29 C30 1.398(5) .
C30 C31 1.395(4) .
C31 C32 1.394(5) .
C31 C35 1.483(4) .
C32 C33 1.383(5) .
C33 C34 1.390(5) .
C35 C40 1.388(4) .
C35 C36 1.407(4) .
C36 C37 1.389(5) .
C37 C38 1.397(5) .
C37 C41 1.484(4) .
C38 C39 1.394(5) .
C39 C40 1.399(5) .
C39 C48 1.483(5) .
C41 C42 1.391(5) .
C41 C46 1.396(5) .
C42 C43 1.393(4) .
C43 C44 1.389(5) .
C43 C47 1.506(5) .
C44 C45 1.381(6) .
C45 C46 1.393(6) .
C47 O9 1.244(4) .
C47 O10 1.263(4) .
C48 C53 1.387(5) .
C48 C49 1.402(4) .
C49 C50 1.387(4) .
C50 C51 1.388(5) .
C50 C54 1.507(4) .
C51 C52 1.388(5) .
C52 C53 1.387(5) .
C54 O12 1.237(4) .
C54 O11 1.270(4) .
C55 O15 1.239(4) .
C55 N1 1.315(4) .
C56 N1 1.445(5) .
C57 N1 1.458(5) .
C58 O16 1.225(5) .
C58 N2 1.318(5) .
C59 N2 1.443(6) .
C60 N2 1.461(6) .
C61 O17 0.913(6) .
C61 N3 1.285(6) .
C62 N3 1.393(8) .
C63 N3 1.404(7) .
C64 O18 1.077(10) .
C64 N4 1.323(9) .
C65 N4 1.425(8) .
C66 N4 1.392(11) .
C67 O19 1.197(8) .
C67 N5 1.319(7) .
C68 N5 1.439(8) .
C69 N5 1.428(7) .
C70 O20 1.405(5) .
C71 O21 1.414(7) .
O1 Co4 2.090(2) .
O2 Zn2 1.967(2) .
O3 Zn2 1.954(2) 2_665
O4 Co4 2.140(2) 2_665
O5 Zn1 1.955(2) 2_565
O7 Zn1 1.969(2) .
O8 Co3 2.104(2) .
O9 Co3 2.056(2) 2_666
O10 Zn1 1.984(2) 2_666
O11 Zn2 1.929(2) 1_455
O13 Zn1 1.963(2) .
O13 Co4 2.106(2) .
O13 Co3 2.111(2) .
O14 Zn2 1.946(2) .
O14 Co3 2.053(2) .
O14 Co4 2.101(2) .
O15 Co3 2.070(2) .
O16 Co4 2.076(2) .
O17 Co4 2.070(3) .
O20 Co3 2.129(3) .
Zn1 O5 1.955(2) 2_565
Zn1 O10 1.984(2) 2_666
Zn2 O11 1.929(2) 1_655
Zn2 O3 1.954(2) 2_665
Co3 O9 2.056(2) 2_666
Co4 O4 2.140(2) 2_665
